data_7107062
loop_
_publ_author_name
'Saurabh S. Chitnis'
'Brendan Peters'
'Eamonn Conrad'
'Neil Burford'
'Robert McDonald'
'Michael J. Ferguson'

_publ_section_title
;
 Structural diversity for phosphine complexes of stibenium and
 stibinidenium cations
;
_journal_coden_Cambridge 0182
_journal_name_full Chem.Commun.
_journal_page_first 12331
_journal_paper_doi 10.1039/c1cc15693d
_journal_volume 47
_journal_year 2011
_chemical_formula_moiety 'C26 H24 Cl P2 Sb, 2(Al2 Cl7)'
_chemical_formula_sum 'C26 H24 Al4 Cl15 P2 Sb'
_chemical_formula_weight 1159.81
_chemical_name_systematic
;
?
;
_space_group_IT_number 2
_symmetry_cell_setting triclinic
_symmetry_space_group_name_Hall '-P 1'
_symmetry_space_group_name_H-M 'P -1'
_atom_sites_solution_hydrogens geom
_atom_sites_solution_primary direct
_atom_sites_solution_secondary difmap
_audit_creation_method SHELXL-97
_cell_angle_alpha 72.2279(7)
_cell_angle_beta 73.7807(7)
_cell_angle_gamma 63.2388(7)
_cell_formula_units_Z 2
_cell_length_a 12.2162(7)
_cell_length_b 12.2612(7)
_cell_length_c 17.8399(11)
_cell_measurement_reflns_used 8291
_cell_measurement_temperature 173(2)
_cell_measurement_theta_max 25.09
_cell_measurement_theta_min 2.46
_cell_volume 2240.2(2)
_computing_cell_refinement 'Bruker SAINT'
_computing_data_collection 'Bruker APEX2'
_computing_data_reduction 'Bruker SAINT'
_computing_molecular_graphics 'Bruker SHELXTL'
_computing_publication_material 'Bruker SHELXTL'
_computing_structure_refinement 'SHELXL-97 (Sheldrick, 2008)'
_computing_structure_solution 'DIRDIF-2008 (Beurskens et al., 2008)'
_diffrn_ambient_temperature 173(2)
_diffrn_measured_fraction_theta_full 0.994
_diffrn_measured_fraction_theta_max 0.994
_diffrn_measurement_device_type 'Bruker APEX-II CCD'
_diffrn_measurement_method '\w scans'
_diffrn_radiation_monochromator graphite
_diffrn_radiation_source 'fine-focus sealed tube'
_diffrn_radiation_type MoK\a
_diffrn_radiation_wavelength 0.71073
_diffrn_reflns_av_R_equivalents 0.0233
_diffrn_reflns_av_sigmaI/netI 0.0337
_diffrn_reflns_limit_h_max 15
_diffrn_reflns_limit_h_min -15
_diffrn_reflns_limit_k_max 15
_diffrn_reflns_limit_k_min -15
_diffrn_reflns_limit_l_max 23
_diffrn_reflns_limit_l_min -23
_diffrn_reflns_number 20150
_diffrn_reflns_theta_full 27.53
_diffrn_reflns_theta_max 27.53
_diffrn_reflns_theta_min 1.22
_exptl_absorpt_coefficient_mu 1.682
_exptl_absorpt_correction_T_max 0.7962
_exptl_absorpt_correction_T_min 0.5462
_exptl_absorpt_correction_type integration
_exptl_absorpt_process_details 'SADABS (Sheldrick, 2008)'
_exptl_crystal_colour colourless
_exptl_crystal_density_diffrn 1.719
_exptl_crystal_density_method 'not measured'
_exptl_crystal_description fragment
_exptl_crystal_F_000 1136
_exptl_crystal_size_max 0.41
_exptl_crystal_size_mid 0.24
_exptl_crystal_size_min 0.14
_refine_diff_density_max 0.614
_refine_diff_density_min -0.454
_refine_diff_density_rms 0.078
_refine_ls_extinction_method none
_refine_ls_goodness_of_fit_ref 1.062
_refine_ls_hydrogen_treatment constr
_refine_ls_matrix_type full
_refine_ls_number_parameters 433
_refine_ls_number_reflns 10237
_refine_ls_number_restraints 0
_refine_ls_restrained_S_all 1.062
_refine_ls_R_factor_all 0.0361
_refine_ls_R_factor_gt 0.0262
_refine_ls_shift/su_max 0.001
_refine_ls_shift/su_mean 0.000
_refine_ls_structure_factor_coef Fsqd
_refine_ls_weighting_details 'calc w=1/[\s^2^(Fo^2^)+(0.0233P)^2^+1.2390P] where P=(Fo^2^+2Fc^2^)/3'
_refine_ls_weighting_scheme calc
_refine_ls_wR_factor_gt 0.0549
_refine_ls_wR_factor_ref 0.0652
_reflns_number_gt 8498
_reflns_number_total 10237
_reflns_threshold_expression I>2\s(I)
_cod_data_source_file c1cc15693d.txt
_cod_data_source_block dal1189
_cod_database_code 7107062

loop_
_symmetry_equiv_pos_as_xyz
'x, y, z'
'-x, -y, -z'

loop_
_atom_site_label
_atom_site_type_symbol
_atom_site_fract_x
_atom_site_fract_y
_atom_site_fract_z
_atom_site_U_iso_or_equiv
_atom_site_adp_type
_atom_site_occupancy
_atom_site_symmetry_multiplicity
_atom_site_calc_flag
_atom_site_refinement_flags
Sb Sb 0.503736(15) 0.181029(16) 0.148181(9) 0.02418(5) Uani 1 1 d .
Cl1 Cl 0.44073(7) 0.38779(6) 0.08024(4) 0.03601(16) Uani 1 1 d .
P1 P 0.59420(6) 0.21944(6) 0.25006(4) 0.02059(13) Uani 1 1 d .
P2 P 0.31038(6) 0.22633(6) 0.26127(4) 0.02067(13) Uani 1 1 d .
C1 C 0.4872(2) 0.2001(2) 0.34233(13) 0.0226(5) Uani 1 1 d .
H1A H 0.5016 0.1107 0.3612 0.027 Uiso 1 1 calc R
H1B H 0.5041 0.2263 0.3837 0.027 Uiso 1 1 calc R
C2 C 0.3518(2) 0.2765(2) 0.33138(14) 0.0225(5) Uani 1 1 d .
H2A H 0.3377 0.3658 0.3118 0.027 Uiso 1 1 calc R
H2B H 0.2973 0.2681 0.3837 0.027 Uiso 1 1 calc R
C11 C 0.7462(2) 0.1044(2) 0.26704(14) 0.0234(5) Uani 1 1 d .
C12 C 0.7987(2) -0.0063(2) 0.24066(15) 0.0295(6) Uani 1 1 d .
H12 H 0.7592 -0.0190 0.2071 0.035 Uiso 1 1 calc R
C13 C 0.9089(3) -0.0983(3) 0.26325(17) 0.0378(7) Uani 1 1 d .
H13 H 0.9450 -0.1747 0.2455 0.045 Uiso 1 1 calc R
C14 C 0.9664(3) -0.0797(3) 0.31136(18) 0.0437(7) Uani 1 1 d .
H14 H 1.0417 -0.1437 0.3274 0.052 Uiso 1 1 calc R
C15 C 0.9157(3) 0.0312(3) 0.33650(19) 0.0459(8) Uani 1 1 d .
H15 H 0.9567 0.0438 0.3692 0.055 Uiso 1 1 calc R
C16 C 0.8058(3) 0.1240(3) 0.31466(17) 0.0367(7) Uani 1 1 d .
H16 H 0.7711 0.2007 0.3319 0.044 Uiso 1 1 calc R
C21 C 0.5913(2) 0.3731(2) 0.22735(14) 0.0220(5) Uani 1 1 d .
C22 C 0.6524(2) 0.4143(2) 0.15263(15) 0.0293(6) Uani 1 1 d .
H22 H 0.6919 0.3624 0.1146 0.035 Uiso 1 1 calc R
C23 C 0.6547(3) 0.5309(3) 0.13499(17) 0.0343(6) Uani 1 1 d .
H23 H 0.6947 0.5601 0.0841 0.041 Uiso 1 1 calc R
C24 C 0.5993(3) 0.6055(2) 0.19062(17) 0.0345(6) Uani 1 1 d .
H24 H 0.6011 0.6858 0.1777 0.041 Uiso 1 1 calc R
C25 C 0.5413(3) 0.5642(2) 0.26474(17) 0.0348(6) Uani 1 1 d .
H25 H 0.5050 0.6154 0.3032 0.042 Uiso 1 1 calc R
C26 C 0.5358(2) 0.4483(2) 0.28338(15) 0.0282(6) Uani 1 1 d .
H26 H 0.4945 0.4205 0.3341 0.034 Uiso 1 1 calc R
C31 C 0.1631(2) 0.3399(2) 0.23591(14) 0.0234(5) Uani 1 1 d .
C32 C 0.1464(2) 0.4648(2) 0.20852(15) 0.0295(6) Uani 1 1 d .
H32 H 0.2128 0.4888 0.2024 0.035 Uiso 1 1 calc R
C33 C 0.0322(3) 0.5531(3) 0.19039(17) 0.0370(7) Uani 1 1 d .
H33 H 0.0198 0.6384 0.1715 0.044 Uiso 1 1 calc R
C34 C -0.0642(3) 0.5179(3) 0.19961(17) 0.0381(7) Uani 1 1 d .
H34 H -0.1429 0.5792 0.1873 0.046 Uiso 1 1 calc R
C35 C -0.0468(2) 0.3944(3) 0.22652(16) 0.0344(6) Uani 1 1 d .
H35 H -0.1136 0.3709 0.2328 0.041 Uiso 1 1 calc R
C36 C 0.0663(2) 0.3047(2) 0.24446(15) 0.0280(6) Uani 1 1 d .
H36 H 0.0783 0.2193 0.2625 0.034 Uiso 1 1 calc R
C41 C 0.3023(2) 0.0773(2) 0.30463(14) 0.0232(5) Uani 1 1 d .
C42 C 0.3121(3) 0.0044(2) 0.25490(16) 0.0309(6) Uani 1 1 d .
H42 H 0.3266 0.0321 0.1986 0.037 Uiso 1 1 calc R
C43 C 0.3006(3) -0.1081(3) 0.28731(18) 0.0376(7) Uani 1 1 d .
H43 H 0.3062 -0.1575 0.2534 0.045 Uiso 1 1 calc R
C44 C 0.2812(3) -0.1488(3) 0.36888(18) 0.0391(7) Uani 1 1 d .
H44 H 0.2741 -0.2267 0.3910 0.047 Uiso 1 1 calc R
C45 C 0.2720(3) -0.0778(3) 0.41876(17) 0.0363(7) Uani 1 1 d .
H45 H 0.2585 -0.1067 0.4750 0.044 Uiso 1 1 calc R
C46 C 0.2822(2) 0.0359(2) 0.38703(15) 0.0294(6) Uani 1 1 d .
H46 H 0.2756 0.0854 0.4213 0.035 Uiso 1 1 calc R
Cl2 Cl 0.89542(6) -0.03740(6) -0.10278(4) 0.03303(15) Uani 1 1 d .
Cl3 Cl 0.57680(6) 0.11809(7) -0.05139(4) 0.03694(16) Uani 1 1 d .
Cl4 Cl 0.77695(7) 0.16213(7) 0.03331(4) 0.03920(17) Uani 1 1 d .
Cl5 Cl 0.76419(7) 0.27905(6) -0.17131(4) 0.04016(17) Uani 1 1 d .
Cl6 Cl 0.73895(7) -0.23648(7) -0.05969(4) 0.03736(16) Uani 1 1 d .
Cl7 Cl 0.78974(8) -0.15726(7) 0.09428(4) 0.04124(17) Uani 1 1 d .
Cl8 Cl 1.04393(7) -0.34846(7) -0.02637(5) 0.04497(18) Uani 1 1 d .
Al1 Al 0.86619(7) -0.20625(7) -0.01769(4) 0.02576(16) Uani 1 1 d .
Al2 Al 0.74322(7) 0.14154(7) -0.07067(4) 0.02768(17) Uani 1 1 d .
Cl9 Cl 0.15213(6) 0.39549(6) 0.60145(4) 0.03616(16) Uani 1 1 d .
Cl10 Cl -0.05258(7) 0.69331(8) 0.54275(5) 0.0507(2) Uani 1 1 d .
Cl11 Cl 0.20604(7) 0.56594(7) 0.40518(4) 0.03850(16) Uani 1 1 d .
Cl12 Cl 0.23830(7) 0.64412(7) 0.57087(4) 0.04251(18) Uani 1 1 d .
Cl13 Cl 0.38303(7) 0.17993(8) 0.71083(4) 0.04260(18) Uani 1 1 d .
Cl14 Cl 0.34789(7) 0.11268(6) 0.54596(4) 0.03849(16) Uani 1 1 d .
Cl15 Cl 0.46201(6) 0.34080(7) 0.51643(4) 0.04236(18) Uani 1 1 d .
Al3 Al 0.13906(7) 0.58434(7) 0.52495(5) 0.02630(17) Uani 1 1 d .
Al4 Al 0.34876(7) 0.25077(7) 0.59256(4) 0.02822(17) Uani 1 1 d .

loop_
_atom_site_aniso_label
_atom_site_aniso_U_11
_atom_site_aniso_U_22
_atom_site_aniso_U_33
_atom_site_aniso_U_23
_atom_site_aniso_U_13
_atom_site_aniso_U_12
Sb 0.02748(9) 0.02770(10) 0.02190(8) -0.00758(7) -0.00264(6) -0.01422(7)
Cl1 0.0425(4) 0.0358(4) 0.0328(3) 0.0062(3) -0.0134(3) -0.0227(3)
P1 0.0219(3) 0.0208(3) 0.0216(3) -0.0056(2) -0.0033(2) -0.0100(3)
P2 0.0221(3) 0.0181(3) 0.0229(3) -0.0032(2) -0.0040(2) -0.0095(3)
C1 0.0255(13) 0.0225(13) 0.0221(12) -0.0037(10) -0.0039(10) -0.0123(11)
C2 0.0228(12) 0.0227(13) 0.0248(12) -0.0073(10) -0.0015(10) -0.0114(10)
C11 0.0218(12) 0.0228(13) 0.0257(12) -0.0040(10) -0.0034(10) -0.0101(10)
C12 0.0311(14) 0.0278(14) 0.0324(14) -0.0104(11) -0.0012(11) -0.0139(12)
C13 0.0299(15) 0.0249(15) 0.0470(17) -0.0078(13) -0.0020(13) -0.0034(12)
C14 0.0284(15) 0.0415(18) 0.0488(18) -0.0015(15) -0.0101(13) -0.0064(14)
C15 0.0378(17) 0.052(2) 0.0538(19) -0.0114(16) -0.0219(15) -0.0142(15)
C16 0.0346(15) 0.0347(16) 0.0470(17) -0.0148(13) -0.0151(13) -0.0103(13)
C21 0.0242(12) 0.0199(12) 0.0250(12) -0.0023(10) -0.0081(10) -0.0106(10)
C22 0.0345(15) 0.0291(14) 0.0280(13) -0.0071(11) -0.0018(11) -0.0173(12)
C23 0.0396(16) 0.0329(15) 0.0354(15) 0.0007(12) -0.0069(12) -0.0235(13)
C24 0.0382(16) 0.0218(14) 0.0484(17) -0.0011(12) -0.0162(13) -0.0150(12)
C25 0.0376(16) 0.0254(14) 0.0454(16) -0.0150(12) -0.0089(13) -0.0099(12)
C26 0.0286(13) 0.0255(14) 0.0310(13) -0.0072(11) -0.0032(11) -0.0114(11)
C31 0.0240(12) 0.0211(12) 0.0240(12) -0.0033(10) -0.0056(10) -0.0081(10)
C32 0.0301(14) 0.0241(14) 0.0364(14) -0.0040(11) -0.0106(11) -0.0113(11)
C33 0.0413(16) 0.0226(14) 0.0450(16) -0.0014(12) -0.0165(13) -0.0091(13)
C34 0.0312(15) 0.0362(17) 0.0409(16) -0.0044(13) -0.0142(12) -0.0059(13)
C35 0.0277(14) 0.0413(17) 0.0366(15) -0.0018(13) -0.0090(12) -0.0177(13)
C36 0.0292(14) 0.0265(14) 0.0296(13) -0.0012(11) -0.0065(11) -0.0142(11)
C41 0.0226(12) 0.0177(12) 0.0298(13) -0.0018(10) -0.0073(10) -0.0088(10)
C42 0.0398(15) 0.0267(14) 0.0290(13) -0.0021(11) -0.0138(11) -0.0134(12)
C43 0.0501(18) 0.0281(15) 0.0448(17) -0.0051(13) -0.0198(14) -0.0190(14)
C44 0.0455(17) 0.0241(15) 0.0517(18) 0.0035(13) -0.0148(14) -0.0207(13)
C45 0.0447(17) 0.0288(15) 0.0318(14) 0.0043(12) -0.0061(12) -0.0185(13)
C46 0.0343(14) 0.0236(14) 0.0292(13) -0.0038(11) -0.0050(11) -0.0119(12)
Cl2 0.0350(4) 0.0289(3) 0.0319(3) -0.0065(3) 0.0054(3) -0.0161(3)
Cl3 0.0316(4) 0.0425(4) 0.0403(4) -0.0073(3) -0.0045(3) -0.0196(3)
Cl4 0.0459(4) 0.0471(4) 0.0364(4) -0.0181(3) -0.0044(3) -0.0240(4)
Cl5 0.0542(4) 0.0297(4) 0.0402(4) -0.0018(3) -0.0047(3) -0.0251(3)
Cl6 0.0412(4) 0.0468(4) 0.0348(3) -0.0062(3) -0.0082(3) -0.0270(3)
Cl7 0.0625(5) 0.0344(4) 0.0232(3) -0.0081(3) -0.0032(3) -0.0172(4)
Cl8 0.0338(4) 0.0355(4) 0.0596(5) -0.0128(4) -0.0063(3) -0.0077(3)
Al1 0.0297(4) 0.0267(4) 0.0236(4) -0.0065(3) -0.0030(3) -0.0136(3)
Al2 0.0323(4) 0.0277(4) 0.0268(4) -0.0078(3) -0.0014(3) -0.0158(4)
Cl9 0.0284(3) 0.0279(3) 0.0465(4) -0.0069(3) 0.0048(3) -0.0133(3)
Cl10 0.0278(4) 0.0519(5) 0.0568(5) -0.0185(4) -0.0034(3) -0.0003(3)
Cl11 0.0462(4) 0.0378(4) 0.0317(3) -0.0138(3) -0.0002(3) -0.0164(3)
Cl12 0.0530(5) 0.0506(5) 0.0412(4) -0.0133(3) -0.0047(3) -0.0350(4)
Cl13 0.0496(4) 0.0617(5) 0.0259(3) -0.0039(3) -0.0078(3) -0.0327(4)
Cl14 0.0517(4) 0.0283(4) 0.0316(3) -0.0080(3) -0.0125(3) -0.0083(3)
Cl15 0.0310(4) 0.0441(4) 0.0412(4) 0.0017(3) 0.0014(3) -0.0168(3)
Al3 0.0254(4) 0.0244(4) 0.0298(4) -0.0091(3) -0.0013(3) -0.0103(3)
Al4 0.0297(4) 0.0282(4) 0.0230(4) -0.0035(3) -0.0018(3) -0.0111(3)

loop_
_atom_type_symbol
_atom_type_description
_atom_type_scat_dispersion_real
_atom_type_scat_dispersion_imag
_atom_type_scat_source
C C 0.0033 0.0016 'International Tables Vol C Tables 4.2.6.8 and 6.1.1.4'
H H 0.0000 0.0000 'International Tables Vol C Tables 4.2.6.8 and 6.1.1.4'
Al Al 0.0645 0.0514 'International Tables Vol C Tables 4.2.6.8 and 6.1.1.4'
P P 0.1023 0.0942 'International Tables Vol C Tables 4.2.6.8 and 6.1.1.4'
Cl Cl 0.1484 0.1585 'International Tables Vol C Tables 4.2.6.8 and 6.1.1.4'
Sb Sb -0.5866 1.5461 'International Tables Vol C Tables 4.2.6.8 and 6.1.1.4'

loop_
_geom_angle_atom_site_label_1
_geom_angle_atom_site_label_2
_geom_angle_atom_site_label_3
_geom_angle
_geom_angle_site_symmetry_1
_geom_angle_site_symmetry_3
Cl1 Sb P2 93.66(2) . .
Cl1 Sb P1 92.77(2) . .
P2 Sb P1 80.60(2) . .
Cl1 Sb Cl4 82.37(2) . .
P2 Sb Cl4 162.800(19) . .
P1 Sb Cl4 82.874(18) . .
Cl1 Sb Cl6 74.26(2) . 2_655
P2 Sb Cl6 75.487(19) . 2_655
P1 Sb Cl6 151.790(19) . 2_655
Cl4 Sb Cl6 118.937(17) . 2_655
Cl1 Sb Cl3 83.55(2) . .
P2 Sb Cl3 136.431(18) . .
P1 Sb Cl3 142.862(18) . .
Cl4 Sb Cl3 59.993(16) . .
Cl6 Sb Cl3 61.862(16) 2_655 .
C21 P1 C11 110.29(11) . .
C21 P1 C1 109.07(11) . .
C11 P1 C1 106.89(11) . .
C21 P1 Sb 113.74(8) . .
C11 P1 Sb 114.19(8) . .
C1 P1 Sb 102.00(8) . .
C31 P2 C41 110.02(11) . .
C31 P2 C2 108.79(11) . .
C41 P2 C2 110.28(11) . .
C31 P2 Sb 118.80(8) . .
C41 P2 Sb 104.10(8) . .
C2 P2 Sb 104.57(8) . .
C2 C1 P1 111.99(16) . .
C1 C2 P2 111.93(16) . .
C12 C11 C16 120.0(2) . .
C12 C11 P1 121.82(19) . .
C16 C11 P1 117.87(19) . .
C13 C12 C11 119.8(3) . .
C14 C13 C12 120.1(3) . .
C13 C14 C15 120.3(3) . .
C14 C15 C16 120.4(3) . .
C15 C16 C11 119.3(3) . .
C26 C21 C22 120.1(2) . .
C26 C21 P1 121.42(18) . .
C22 C21 P1 118.36(18) . .
C23 C22 C21 119.2(2) . .
C22 C23 C24 120.5(2) . .
C25 C24 C23 120.4(2) . .
C24 C25 C26 120.2(2) . .
C25 C26 C21 119.5(2) . .
C36 C31 C32 120.5(2) . .
C36 C31 P2 120.55(19) . .
C32 C31 P2 118.92(19) . .
C33 C32 C31 119.1(2) . .
C32 C33 C34 120.3(3) . .
C35 C34 C33 120.2(3) . .
C36 C35 C34 120.6(3) . .
C35 C36 C31 119.3(2) . .
C42 C41 C46 119.9(2) . .
C42 C41 P2 119.14(19) . .
C46 C41 P2 120.96(19) . .
C43 C42 C41 120.0(2) . .
C44 C43 C42 119.9(3) . .
C45 C44 C43 120.7(3) . .
C44 C45 C46 120.0(3) . .
C45 C46 C41 119.6(2) . .
Al2 Cl2 Al1 110.77(4) . .
Al2 Cl3 Sb 89.15(3) . .
Al2 Cl4 Sb 97.67(3) . .
Cl8 Al1 Cl7 115.78(5) . .
Cl8 Al1 Cl6 113.09(5) . .
Cl7 Al1 Cl6 110.71(4) . .
Cl8 Al1 Cl2 103.20(4) . .
Cl7 Al1 Cl2 106.02(4) . .
Cl6 Al1 Cl2 107.11(4) . .
Cl3 Al2 Cl5 114.37(5) . .
Cl3 Al2 Cl4 112.58(4) . .
Cl5 Al2 Cl4 112.68(4) . .
Cl3 Al2 Cl2 105.34(4) . .
Cl5 Al2 Cl2 103.42(4) . .
Cl4 Al2 Cl2 107.47(4) . .
Al4 Cl9 Al3 112.24(4) . .
Cl10 Al3 Cl12 112.26(5) . .
Cl10 Al3 Cl11 111.09(5) . .
Cl12 Al3 Cl11 114.72(4) . .
Cl10 Al3 Cl9 102.72(4) . .
Cl12 Al3 Cl9 106.83(4) . .
Cl11 Al3 Cl9 108.35(4) . .
Cl15 Al4 Cl13 114.83(5) . .
Cl15 Al4 Cl14 112.80(4) . .
Cl13 Al4 Cl14 110.83(5) . .
Cl15 Al4 Cl9 107.00(4) . .
Cl13 Al4 Cl9 105.11(4) . .
Cl14 Al4 Cl9 105.45(4) . .

loop_
_geom_bond_atom_site_label_1
_geom_bond_atom_site_label_2
_geom_bond_distance
_geom_bond_site_symmetry_2
Sb Cl1 2.3187(7) .
Sb P2 2.6074(6) .
Sb P1 2.6191(6) .
Sb Cl4 3.3415(7) .
Sb Cl6 3.4479(7) 2_655
Sb Cl3 3.6538(7) .
P1 C21 1.788(2) .
P1 C11 1.795(2) .
P1 C1 1.820(2) .
P2 C31 1.787(2) .
P2 C41 1.790(2) .
P2 C2 1.818(2) .
C1 C2 1.524(3) .
C11 C12 1.384(3) .
C11 C16 1.392(3) .
C12 C13 1.380(4) .
C13 C14 1.373(4) .
C14 C15 1.375(4) .
C15 C16 1.376(4) .
C21 C26 1.389(3) .
C21 C22 1.401(3) .
C22 C23 1.378(4) .
C23 C24 1.379(4) .
C24 C25 1.377(4) .
C25 C26 1.385(4) .
C31 C36 1.388(3) .
C31 C32 1.393(3) .
C32 C33 1.379(4) .
C33 C34 1.380(4) .
C34 C35 1.376(4) .
C35 C36 1.373(4) .
C41 C42 1.389(3) .
C41 C46 1.391(3) .
C42 C43 1.378(4) .
C43 C44 1.376(4) .
C44 C45 1.375(4) .
C45 C46 1.384(4) .
Cl2 Al2 2.2578(10) .
Cl2 Al1 2.2721(10) .
Cl3 Al2 2.1000(10) .
Cl4 Al2 2.1167(10) .
Cl5 Al2 2.1015(10) .
Cl6 Al1 2.1104(10) .
Cl7 Al1 2.0997(10) .
Cl8 Al1 2.0848(11) .
Cl9 Al4 2.2504(10) .
Cl9 Al3 2.2604(10) .
Cl10 Al3 2.0962(11) .
Cl11 Al3 2.1065(10) .
Cl12 Al3 2.0974(10) .
Cl13 Al4 2.1044(10) .
Cl14 Al4 2.1067(11) .
Cl15 Al4 2.0946(10) .

loop_
_geom_torsion_atom_site_label_1
_geom_torsion_atom_site_label_2
_geom_torsion_atom_site_label_3
_geom_torsion_atom_site_label_4
_geom_torsion
_geom_torsion_site_symmetry_1
Cl1 Sb P1 C21 -5.86(9) .
P2 Sb P1 C21 -99.11(9) .
Cl4 Sb P1 C21 76.10(9) .
Cl6 Sb P1 C21 -66.89(10) 2_655
Cl3 Sb P1 C21 77.12(9) .
Cl1 Sb P1 C11 -133.66(9) .
P2 Sb P1 C11 133.08(9) .
Cl4 Sb P1 C11 -51.71(9) .
Cl6 Sb P1 C11 165.30(8) 2_655
Cl3 Sb P1 C11 -50.69(9) .
Cl1 Sb P1 C1 111.43(8) .
P2 Sb P1 C1 18.18(8) .
Cl4 Sb P1 C1 -166.61(8) .
Cl6 Sb P1 C1 50.40(9) 2_655
Cl3 Sb P1 C1 -165.59(8) .
Cl1 Sb P2 C31 36.95(9) .
P1 Sb P2 C31 129.16(9) .
Cl4 Sb P2 C31 112.90(11) .
Cl6 Sb P2 C31 -35.75(9) 2_655
Cl3 Sb P2 C31 -47.54(10) .
Cl1 Sb P2 C41 159.70(8) .
P1 Sb P2 C41 -108.09(8) .
Cl4 Sb P2 C41 -124.36(10) .
Cl6 Sb P2 C41 87.00(8) 2_655
Cl3 Sb P2 C41 75.21(9) .
Cl1 Sb P2 C2 -84.55(8) .
P1 Sb P2 C2 7.66(8) .
Cl4 Sb P2 C2 -8.61(12) .
Cl6 Sb P2 C2 -157.25(8) 2_655
Cl3 Sb P2 C2 -169.04(8) .
C21 P1 C1 C2 70.96(19) .
C11 P1 C1 C2 -169.80(16) .
Sb P1 C1 C2 -49.64(17) .
P1 C1 C2 P2 63.0(2) .
C31 P2 C2 C1 -167.82(16) .
C41 P2 C2 C1 71.44(18) .
Sb P2 C2 C1 -39.93(17) .
C21 P1 C11 C12 -141.5(2) .
C1 P1 C11 C12 100.1(2) .
Sb P1 C11 C12 -11.9(2) .
C21 P1 C11 C16 44.7(2) .
C1 P1 C11 C16 -73.8(2) .
Sb P1 C11 C16 174.21(18) .
C16 C11 C12 C13 1.5(4) .
P1 C11 C12 C13 -172.2(2) .
C11 C12 C13 C14 -0.4(4) .
C12 C13 C14 C15 -0.8(4) .
C13 C14 C15 C16 0.9(5) .
C14 C15 C16 C11 0.2(5) .
C12 C11 C16 C15 -1.5(4) .
P1 C11 C16 C15 172.5(2) .
C11 P1 C21 C26 -104.1(2) .
C1 P1 C21 C26 13.0(2) .
Sb P1 C21 C26 126.09(19) .
C11 P1 C21 C22 72.5(2) .
C1 P1 C21 C22 -170.44(19) .
Sb P1 C21 C22 -57.3(2) .
C26 C21 C22 C23 -1.3(4) .
P1 C21 C22 C23 -177.9(2) .
C21 C22 C23 C24 1.1(4) .
C22 C23 C24 C25 0.2(4) .
C23 C24 C25 C26 -1.4(4) .
C24 C25 C26 C21 1.2(4) .
C22 C21 C26 C25 0.1(4) .
P1 C21 C26 C25 176.7(2) .
C41 P2 C31 C36 -5.3(2) .
C2 P2 C31 C36 -126.2(2) .
Sb P2 C31 C36 114.44(19) .
C41 P2 C31 C32 173.77(19) .
C2 P2 C31 C32 52.9(2) .
Sb P2 C31 C32 -66.5(2) .
C36 C31 C32 C33 0.3(4) .
P2 C31 C32 C33 -178.7(2) .
C31 C32 C33 C34 0.2(4) .
C32 C33 C34 C35 -0.4(4) .
C33 C34 C35 C36 0.0(4) .
C34 C35 C36 C31 0.6(4) .
C32 C31 C36 C35 -0.8(4) .
P2 C31 C36 C35 178.3(2) .
C31 P2 C41 C42 80.6(2) .
C2 P2 C41 C42 -159.4(2) .
Sb P2 C41 C42 -47.7(2) .
C31 P2 C41 C46 -97.1(2) .
C2 P2 C41 C46 22.9(2) .
Sb P2 C41 C46 134.6(2) .
C46 C41 C42 C43 0.6(4) .
P2 C41 C42 C43 -177.2(2) .
C41 C42 C43 C44 -0.8(4) .
C42 C43 C44 C45 0.5(5) .
C43 C44 C45 C46 0.0(5) .
C44 C45 C46 C41 -0.2(4) .
C42 C41 C46 C45 -0.1(4) .
P2 C41 C46 C45 177.6(2) .
Cl1 Sb Cl3 Al2 80.20(3) .
P2 Sb Cl3 Al2 168.74(3) .
P1 Sb Cl3 Al2 -5.86(5) .
Cl4 Sb Cl3 Al2 -4.70(3) .
Cl6 Sb Cl3 Al2 155.77(4) 2_655
Cl1 Sb Cl4 Al2 -82.23(4) .
P2 Sb Cl4 Al2 -159.84(6) .
P1 Sb Cl4 Al2 -176.01(4) .
Cl6 Sb Cl4 Al2 -14.98(4) 2_655
Cl3 Sb Cl4 Al2 4.70(3) .
Al2 Cl2 Al1 Cl8 -157.07(4) .
Al2 Cl2 Al1 Cl7 -34.91(6) .
Al2 Cl2 Al1 Cl6 83.35(5) .
Sb Cl3 Al2 Cl5 -123.34(4) .
Sb Cl3 Al2 Cl4 6.96(4) .
Sb Cl3 Al2 Cl2 123.79(3) .
Sb Cl4 Al2 Cl3 -7.69(5) .
Sb Cl4 Al2 Cl5 123.47(4) .
Sb Cl4 Al2 Cl2 -123.24(3) .
Al1 Cl2 Al2 Cl3 -46.06(5) .
Al1 Cl2 Al2 Cl5 -166.41(4) .
Al1 Cl2 Al2 Cl4 74.20(5) .
Al4 Cl9 Al3 Cl10 177.81(4) .
Al4 Cl9 Al3 Cl12 -63.90(5) .
Al4 Cl9 Al3 Cl11 60.20(6) .
Al3 Cl9 Al4 Cl15 1.70(6) .
Al3 Cl9 Al4 Cl13 124.21(5) .
Al3 Cl9 Al4 Cl14 -118.62(5) .
